data_7025300
loop_
_publ_author_name
'Ho, Joanne Hui Hui'
'Hodgson, Richard'
'Wagler, J\"org'
'Messerle, Barbara Ann'

_publ_section_title
;
 Highly efficient Rh(I) and Ir(I) single and dual metal catalysed
 dihydroalkoxylation reactions of alkyne diols.
;
_journal_issue 17
_journal_name_full 'Dalton transactions (Cambridge, England : 2003)'
_journal_page_first 4062
_journal_page_last 4069
_journal_paper_doi 10.1039/b926773e
_journal_volume 39
_journal_year 2010
_chemical_formula_moiety 'C32 H12 B F24, C9 H8 N4 O2 Rh '
_chemical_formula_sum 'C41 H20 B F24 N4 O2 Rh'
_chemical_formula_weight 1170.33
_chemical_name_systematic
;
?
;
_space_group_IT_number 2
_symmetry_cell_setting triclinic
_symmetry_space_group_name_Hall '-P 1'
_symmetry_space_group_name_H-M 'P -1'
_atom_sites_solution_hydrogens geom
_atom_sites_solution_primary direct
_atom_sites_solution_secondary difmap
_audit_creation_method SHELXL-97
_cell_angle_alpha 92.0450(10)
_cell_angle_beta 105.2590(10)
_cell_angle_gamma 98.5870(10)
_cell_formula_units_Z 2
_cell_length_a 10.39710(10)
_cell_length_b 14.9619(2)
_cell_length_c 15.1133(2)
_cell_measurement_reflns_used 57628
_cell_measurement_temperature 100(2)
_cell_measurement_theta_max 30.034
_cell_measurement_theta_min 2.546
_cell_volume 2235.78(5)
_computing_cell_refinement 'HKL Scalepack (Otwinowski & Minor 1997)'
_computing_data_collection 'Nonius Collect, KappaCCD'
_computing_data_reduction 'Denzo and Scalepak (Otwinowski & Minor, 1997)'
_computing_molecular_graphics 'ORTEP32 for windows (Farugia)'
_computing_publication_material 'Ciftab (Sheldrick, 1997)'
_computing_structure_refinement 'SHELXL-97 (Sheldrick, 1997)'
_computing_structure_solution 'SHELXS-97 (Sheldrick, 1990)'
_diffrn_ambient_temperature 100(2)
_diffrn_measured_fraction_theta_full 0.999
_diffrn_measured_fraction_theta_max 0.999
_diffrn_measurement_device_type 'Nonius Kappa CCD area detector'
_diffrn_measurement_method 'phi and omega scans'
_diffrn_radiation_monochromator graphite
_diffrn_radiation_source 'fine-focus sealed tube'
_diffrn_radiation_type MoK\a
_diffrn_radiation_wavelength 0.71073
_diffrn_reflns_av_R_equivalents 0.0405
_diffrn_reflns_av_sigmaI/netI 0.0317
_diffrn_reflns_limit_h_max 14
_diffrn_reflns_limit_h_min -14
_diffrn_reflns_limit_k_max 21
_diffrn_reflns_limit_k_min -21
_diffrn_reflns_limit_l_max 21
_diffrn_reflns_limit_l_min -21
_diffrn_reflns_number 62552
_diffrn_reflns_theta_full 30.00
_diffrn_reflns_theta_max 30.00
_diffrn_reflns_theta_min 2.66
_exptl_absorpt_coefficient_mu 0.524
_exptl_absorpt_correction_T_max 0.933
_exptl_absorpt_correction_T_min 0.815
_exptl_absorpt_correction_type multi-scan
_exptl_absorpt_process_details
;
multi-scan from symmetry-related measurements
Sortav (Blessing 1995)
;
_exptl_crystal_colour colorless
_exptl_crystal_density_diffrn 1.738
_exptl_crystal_density_method 'not measured'
_exptl_crystal_description piece
_exptl_crystal_F_000 1152
_exptl_crystal_size_max 0.31
_exptl_crystal_size_mid 0.28
_exptl_crystal_size_min 0.14
_refine_diff_density_max 1.267
_refine_diff_density_min -0.878
_refine_diff_density_rms 0.087
_refine_ls_extinction_method none
_refine_ls_goodness_of_fit_ref 1.019
_refine_ls_hydrogen_treatment constr
_refine_ls_matrix_type full
_refine_ls_number_parameters 668
_refine_ls_number_reflns 13056
_refine_ls_number_restraints 58
_refine_ls_restrained_S_all 1.126
_refine_ls_R_factor_all 0.0549
_refine_ls_R_factor_gt 0.0447
_refine_ls_shift/su_max 0.001
_refine_ls_shift/su_mean 0.000
_refine_ls_structure_factor_coef Fsqd
_refine_ls_weighting_details 'calc w=1/[\s^2^(Fo^2^)+(0.0502P)^2^+3.5020P] where P=(Fo^2^+2Fc^2^)/3'
_refine_ls_weighting_scheme calc
_refine_ls_wR_factor_gt 0.1086
_refine_ls_wR_factor_ref 0.1132
_reflns_number_gt 11222
_reflns_number_total 13056
_reflns_threshold_expression >2sigma(I)
_cod_data_source_file b926773e.txt
_cod_data_source_block rh00601
_cod_original_sg_symbol_Hall -P1
_cod_original_sg_symbol_H-M P-1
_cod_database_code 7025300

loop_
_symmetry_equiv_pos_as_xyz
'x, y, z'
'-x, -y, -z'

loop_
_atom_site_label
_atom_site_type_symbol
_atom_site_fract_x
_atom_site_fract_y
_atom_site_fract_z
_atom_site_U_iso_or_equiv
_atom_site_adp_type
_atom_site_occupancy
_atom_site_symmetry_multiplicity
_atom_site_calc_flag
_atom_site_refinement_flags
_atom_site_disorder_assembly
_atom_site_disorder_group
Rh1 Rh 0.621024(19) 0.757708(13) 0.563149(13) 0.02139(6) Uani 1 1 d . . .
N1 N 0.4162(2) 0.75869(15) 0.54544(14) 0.0228(4) Uani 1 1 d . . .
N2 N 0.3493(2) 0.71580(15) 0.60195(15) 0.0231(4) Uani 1 1 d . . .
N3 N 0.5330(2) 0.70477(15) 0.73145(14) 0.0220(4) Uani 1 1 d . . .
N4 N 0.6383(2) 0.74566(14) 0.70191(14) 0.0208(4) Uani 1 1 d . . .
O1 O 0.9130(2) 0.7486(2) 0.58700(19) 0.0571(7) Uani 1 1 d . . .
O2 O 0.5949(3) 0.7702(2) 0.36242(17) 0.0587(7) Uani 1 1 d . . .
C1 C 0.3285(3) 0.80561(19) 0.49353(19) 0.0290(5) Uani 1 1 d . . .
H1 H 0.3471 0.8427 0.4472 0.035 Uiso 1 1 calc R . .
C2 C 0.2064(3) 0.7926(2) 0.5165(2) 0.0340(6) Uani 1 1 d . . .
H2 H 0.1281 0.8183 0.4900 0.041 Uiso 1 1 calc R . .
C3 C 0.2229(3) 0.7351(2) 0.58562(19) 0.0307(6) Uani 1 1 d . . .
H3 H 0.1573 0.7128 0.6164 0.037 Uiso 1 1 calc R . .
C4 C 0.4149(3) 0.65554(18) 0.66517(18) 0.0245(5) Uani 1 1 d . . .
H4A H 0.3508 0.6261 0.6977 0.029 Uiso 1 1 calc R . .
H4B H 0.4416 0.6075 0.6304 0.029 Uiso 1 1 calc R . .
C5 C 0.5626(3) 0.71244(19) 0.82376(17) 0.0268(5) Uani 1 1 d . . .
H5 H 0.5050 0.6890 0.8599 0.032 Uiso 1 1 calc R . .
C6 C 0.6910(3) 0.7602(2) 0.85624(19) 0.0302(6) Uani 1 1 d . . .
H6 H 0.7401 0.7765 0.9186 0.036 Uiso 1 1 calc R . .
C7 C 0.7341(3) 0.77982(18) 0.77843(19) 0.0273(5) Uani 1 1 d . . .
H7 H 0.8199 0.8130 0.7794 0.033 Uiso 1 1 calc R . .
C8 C 0.8034(3) 0.7531(2) 0.5790(2) 0.0347(6) Uani 1 1 d . . .
C9 C 0.6042(3) 0.7667(2) 0.4378(2) 0.0350(6) Uani 1 1 d . . .
B1 B 0.1180(2) 0.75830(16) 0.15937(16) 0.0148(4) Uani 1 1 d . . .
C10 C 0.0491(2) 0.70155(15) 0.05800(15) 0.0157(4) Uani 1 1 d . . .
C11 C 0.0989(2) 0.71757(15) -0.01871(15) 0.0176(4) Uani 1 1 d . . .
H11 H 0.1759 0.7628 -0.0124 0.021 Uiso 1 1 calc R . .
C12 C 0.0391(2) 0.66927(16) -0.10400(16) 0.0192(4) Uani 1 1 d . . .
C13 C -0.0759(2) 0.60445(16) -0.11796(16) 0.0201(4) Uani 1 1 d . . .
H13 H -0.1162 0.5713 -0.1759 0.024 Uiso 1 1 calc R . .
C14 C -0.1299(2) 0.58984(15) -0.04388(16) 0.0181(4) Uani 1 1 d . . .
C15 C -0.0684(2) 0.63635(15) 0.04196(15) 0.0174(4) Uani 1 1 d . . .
H15 H -0.1073 0.6235 0.0913 0.021 Uiso 1 1 calc R . .
C16 C 0.1015(3) 0.68957(19) -0.18107(17) 0.0268(5) Uani 1 1 d . . .
F16A F 0.0899(3) 0.77290(13) -0.20886(14) 0.0530(6) Uani 1 1 d . . .
F16B F 0.0451(2) 0.63441(14) -0.25690(13) 0.0531(6) Uani 1 1 d . . .
F16C F 0.2327(2) 0.6868(2) -0.15926(15) 0.0743(9) Uani 1 1 d . . .
C17 C -0.2583(2) 0.52421(16) -0.05478(17) 0.0215(4) Uani 1 1 d . . .
F17A F -0.35386(16) 0.56339(11) -0.03223(13) 0.0327(4) Uani 1 1 d . . .
F17B F -0.31201(19) 0.48737(14) -0.14110(13) 0.0454(5) Uani 1 1 d . . .
F17C F -0.24149(18) 0.45539(11) -0.00125(15) 0.0419(5) Uani 1 1 d . . .
C18 C 0.0315(2) 0.83870(15) 0.17077(15) 0.0158(4) Uani 1 1 d . . .
C19 C -0.0456(2) 0.87699(15) 0.09587(16) 0.0170(4) Uani 1 1 d . . .
H19 H -0.0535 0.8526 0.0354 0.020 Uiso 1 1 calc R . .
C20 C -0.1114(2) 0.94954(15) 0.10685(17) 0.0196(4) Uani 1 1 d . . .
C21 C -0.1014(2) 0.98822(16) 0.19417(19) 0.0230(5) Uani 1 1 d . . .
H21 H -0.1452 1.0381 0.2019 0.028 Uiso 1 1 calc R . .
C22 C -0.0255(2) 0.95149(17) 0.26912(18) 0.0236(5) Uani 1 1 d . . .
C23 C 0.0388(2) 0.87804(16) 0.25784(16) 0.0203(4) Uani 1 1 d . . .
H23 H 0.0892 0.8540 0.3109 0.024 Uiso 1 1 calc R . .
C24 C -0.1994(3) 0.98485(18) 0.0248(2) 0.0281(5) Uani 1 1 d . . .
F24A F -0.16897(18) 0.96496(12) -0.05357(12) 0.0352(4) Uani 1 1 d . . .
F24B F -0.32946(18) 0.94880(18) 0.00966(15) 0.0561(6) Uani 1 1 d . . .
F24C F -0.1889(3) 1.07439(13) 0.03284(16) 0.0660(7) Uani 1 1 d . . .
C25 C -0.0110(3) 0.9886(2) 0.3652(2) 0.0356(7) Uani 1 1 d . . .
F25A F -0.0618(3) 0.92693(18) 0.41408(16) 0.0676(7) Uani 1 1 d . . .
F25B F 0.1178(2) 1.0125(2) 0.41306(16) 0.0708(8) Uani 1 1 d . . .
F25C F -0.0705(3) 1.06013(17) 0.36951(15) 0.0650(7) Uani 1 1 d . . .
C26 C 0.1141(2) 0.68733(15) 0.24004(15) 0.0156(4) Uani 1 1 d . C .
C27 C -0.0034(2) 0.66260(16) 0.26882(16) 0.0198(4) Uani 1 1 d . . .
H27 H -0.0798 0.6908 0.2442 0.024 Uiso 1 1 calc R A 1
C29 C 0.0976(3) 0.55570(17) 0.37102(17) 0.0225(5) Uani 1 1 d . . .
H29 H 0.0920 0.5117 0.4142 0.027 Uiso 1 1 calc R B 1
C30 C 0.2152(2) 0.57990(15) 0.34456(15) 0.0185(4) Uani 1 1 d . C .
C31 C 0.2235(2) 0.64413(15) 0.28094(15) 0.0167(4) Uani 1 1 d . . .
H31 H 0.3059 0.6592 0.2647 0.020 Uiso 1 1 calc R C .
C28A C -0.0117(2) 0.59792(17) 0.33237(17) 0.0222(5) Uani 0.868(3) 1 d PD C 1
C32A C -0.14134(13) 0.57342(11) 0.35795(10) 0.0358(7) Uani 0.868(3) 1 d PGD C 1
F32A F -0.24732(13) 0.54754(11) 0.28431(10) 0.0663(9) Uani 0.868(3) 1 d PRDU C 1
F32B F -0.17140(13) 0.63721(11) 0.40121(10) 0.110(2) Uani 0.868(3) 1 d PRDU C 1
F32C F -0.14651(13) 0.49966(11) 0.40439(10) 0.0551(7) Uani 0.868(3) 1 d PRDU C 1
C28B C -0.0117(2) 0.59792(17) 0.33237(17) 0.0222(5) Uani 0.132(3) 1 d PD C 2
C32B C -0.1407(6) 0.5785(8) 0.3597(7) 0.0358(7) Uani 0.132(3) 1 d PGD C 2
F32D F -0.0959(6) 0.6002(8) 0.4619(7) 0.0663(9) Uani 0.132(3) 1 d PRD C 2
F32E F -0.1958(6) 0.5142(8) 0.3475(7) 0.1099(16) Uani 0.132(3) 1 d PRD C 2
F32F F -0.2332(6) 0.6151(8) 0.3252(7) 0.0551(7) Uani 0.132(3) 1 d PRD C 2
C33 C 0.3322(3) 0.53255(17) 0.38388(17) 0.0232(5) Uani 1 1 d . . .
F33A F 0.3544(2) 0.52569(15) 0.47445(11) 0.0428(5) Uani 1 1 d . C .
F33B F 0.3120(2) 0.44722(12) 0.34637(14) 0.0452(5) Uani 1 1 d . C .
F33C F 0.44826(18) 0.57225(14) 0.37051(15) 0.0449(5) Uani 1 1 d . C .
C34 C 0.2750(2) 0.80421(15) 0.16900(15) 0.0155(4) Uani 1 1 d . F .
C35 C 0.3628(2) 0.75461(15) 0.13926(15) 0.0163(4) Uani 1 1 d . . .
H35 H 0.3287 0.6947 0.1118 0.020 Uiso 1 1 calc R . .
C36 C 0.4971(2) 0.78984(15) 0.14854(16) 0.0177(4) Uani 1 1 d . F .
C37 C 0.5522(2) 0.87695(16) 0.18829(18) 0.0220(5) Uani 1 1 d . . .
H37 H 0.6441 0.9014 0.1943 0.026 Uiso 1 1 calc R D 1
C39 C 0.3326(2) 0.89163(16) 0.20912(17) 0.0197(4) Uani 1 1 d . . .
H39 H 0.2778 0.9281 0.2304 0.024 Uiso 1 1 calc R E 1
C40 C 0.5831(3) 0.73201(17) 0.11485(19) 0.0241(5) Uani 1 1 d . . .
F40A F 0.5622(2) 0.64736(12) 0.13528(19) 0.0548(6) Uani 1 1 d . F .
F40B F 0.7134(2) 0.76011(15) 0.1499(2) 0.0783(10) Uani 1 1 d . F .
F40C F 0.5607(4) 0.7296(3) 0.02562(17) 0.1062(14) Uani 1 1 d . F .
C38A C 0.4678(2) 0.92694(16) 0.21892(19) 0.0234(5) Uani 0.709(4) 1 d PD F 1
C41A C 0.5274(2) 1.02045(11) 0.26459(17) 0.0432(9) Uani 0.709(4) 1 d PGD F 1
F41A F 0.4393(2) 1.07070(11) 0.27102(17) 0.0632(11) Uani 0.709(4) 1 d PRDU F 1
F41B F 0.6183(2) 1.06364(11) 0.23616(17) 0.0902(16) Uani 0.709(4) 1 d PRDU F 1
F41C F 0.5984(2) 1.01245(11) 0.35097(17) 0.1152(19) Uani 0.709(4) 1 d PRDU F 1
C38B C 0.4678(2) 0.92694(16) 0.21892(19) 0.0234(5) Uani 0.291(4) 1 d PD F 2
C41B C 0.5246(6) 1.0172(2) 0.2725(4) 0.0432(9) Uani 0.291(4) 1 d PGD F 2
F41D F 0.6544(6) 1.0374(2) 0.3031(4) 0.0632(11) Uani 0.291(4) 1 d PRD F 2
F41E F 0.4555(6) 1.0505(2) 0.3228(4) 0.0902(16) Uani 0.291(4) 1 d PRD F 2
F41F F 0.5245(6) 1.0823(2) 0.1930(4) 0.1152(19) Uani 0.291(4) 1 d PRD F 2

loop_
_atom_site_aniso_label
_atom_site_aniso_U_11
_atom_site_aniso_U_22
_atom_site_aniso_U_33
_atom_site_aniso_U_23
_atom_site_aniso_U_13
_atom_site_aniso_U_12
Rh1 0.02059(9) 0.02476(10) 0.02050(10) 0.00476(7) 0.00681(7) 0.00610(7)
N1 0.0218(10) 0.0266(10) 0.0208(10) 0.0037(8) 0.0051(8) 0.0068(8)
N2 0.0192(9) 0.0290(11) 0.0206(10) 0.0021(8) 0.0040(8) 0.0047(8)
N3 0.0210(9) 0.0260(10) 0.0197(10) 0.0022(8) 0.0060(8) 0.0050(8)
N4 0.0201(9) 0.0223(10) 0.0203(10) 0.0009(7) 0.0050(7) 0.0054(7)
O1 0.0292(12) 0.104(2) 0.0465(15) 0.0185(15) 0.0166(11) 0.0240(13)
O2 0.0650(18) 0.087(2) 0.0277(12) 0.0216(13) 0.0168(12) 0.0119(15)
C1 0.0301(13) 0.0331(14) 0.0237(12) 0.0059(10) 0.0030(10) 0.0115(11)
C2 0.0281(13) 0.0461(17) 0.0284(14) 0.0008(12) 0.0024(11) 0.0178(12)
C3 0.0216(12) 0.0461(16) 0.0255(13) -0.0004(11) 0.0063(10) 0.0102(11)
C4 0.0227(11) 0.0259(12) 0.0230(12) 0.0039(9) 0.0044(9) 0.0011(9)
C5 0.0310(13) 0.0340(14) 0.0181(11) 0.0047(10) 0.0075(10) 0.0117(11)
C6 0.0325(14) 0.0352(14) 0.0204(12) -0.0017(10) 0.0017(10) 0.0089(11)
C7 0.0231(12) 0.0277(13) 0.0282(13) -0.0007(10) 0.0012(10) 0.0059(10)
C8 0.0297(14) 0.0507(18) 0.0276(14) 0.0089(12) 0.0112(11) 0.0108(12)
C9 0.0347(15) 0.0431(17) 0.0300(14) 0.0113(12) 0.0111(12) 0.0087(12)
B1 0.0147(10) 0.0156(10) 0.0141(10) -0.0006(8) 0.0038(8) 0.0037(8)
C10 0.0172(9) 0.0155(9) 0.0156(10) 0.0004(7) 0.0052(8) 0.0052(8)
C11 0.0189(10) 0.0169(10) 0.0176(10) 0.0013(8) 0.0054(8) 0.0045(8)
C12 0.0211(10) 0.0221(11) 0.0156(10) 0.0014(8) 0.0061(8) 0.0055(8)
C13 0.0215(11) 0.0218(11) 0.0156(10) -0.0034(8) 0.0021(8) 0.0058(9)
C14 0.0172(10) 0.0166(10) 0.0199(10) -0.0015(8) 0.0038(8) 0.0040(8)
C15 0.0172(10) 0.0187(10) 0.0170(10) 0.0002(8) 0.0052(8) 0.0047(8)
C16 0.0299(13) 0.0326(13) 0.0180(11) -0.0001(9) 0.0081(10) 0.0031(10)
F16A 0.0932(17) 0.0334(10) 0.0434(11) 0.0098(8) 0.0408(12) 0.0034(10)
F16B 0.0823(16) 0.0490(11) 0.0261(9) -0.0145(8) 0.0304(10) -0.0192(11)
F16C 0.0354(11) 0.163(3) 0.0380(12) 0.0294(14) 0.0231(9) 0.0310(14)
C17 0.0206(11) 0.0181(10) 0.0242(11) -0.0038(8) 0.0045(9) 0.0022(8)
F17A 0.0220(7) 0.0256(8) 0.0528(11) -0.0036(7) 0.0158(7) 0.0022(6)
F17B 0.0376(10) 0.0561(12) 0.0320(9) -0.0214(8) 0.0109(8) -0.0215(9)
F17C 0.0302(9) 0.0242(8) 0.0649(13) 0.0156(8) 0.0033(8) -0.0009(7)
C18 0.0128(9) 0.0168(10) 0.0174(10) -0.0006(8) 0.0040(7) 0.0023(7)
C19 0.0158(9) 0.0163(10) 0.0196(10) 0.0014(8) 0.0063(8) 0.0021(8)
C20 0.0165(10) 0.0168(10) 0.0266(12) 0.0054(8) 0.0072(8) 0.0032(8)
C21 0.0187(10) 0.0183(11) 0.0341(13) -0.0004(9) 0.0103(9) 0.0050(8)
C22 0.0219(11) 0.0243(12) 0.0259(12) -0.0053(9) 0.0087(9) 0.0051(9)
C23 0.0179(10) 0.0239(11) 0.0189(10) -0.0025(8) 0.0040(8) 0.0057(8)
C24 0.0289(13) 0.0239(12) 0.0354(14) 0.0114(10) 0.0102(11) 0.0117(10)
F24A 0.0368(9) 0.0427(10) 0.0289(8) 0.0134(7) 0.0083(7) 0.0136(8)
F24B 0.0205(8) 0.0997(18) 0.0520(12) 0.0382(12) 0.0080(8) 0.0176(10)
F24C 0.123(2) 0.0260(10) 0.0487(13) 0.0108(9) 0.0093(13) 0.0354(12)
C25 0.0397(16) 0.0395(16) 0.0305(14) -0.0104(12) 0.0104(12) 0.0168(13)
F25A 0.107(2) 0.0686(16) 0.0379(12) -0.0060(11) 0.0424(13) 0.0109(14)
F25B 0.0471(13) 0.110(2) 0.0453(13) -0.0446(13) -0.0017(10) 0.0206(13)
F25C 0.0942(18) 0.0656(15) 0.0434(12) -0.0165(10) 0.0130(12) 0.0540(14)
C26 0.0153(9) 0.0168(10) 0.0139(9) -0.0016(7) 0.0029(7) 0.0027(7)
C27 0.0180(10) 0.0246(11) 0.0176(10) 0.0021(8) 0.0055(8) 0.0046(8)
C29 0.0259(12) 0.0223(11) 0.0189(11) 0.0041(9) 0.0066(9) 0.0015(9)
C30 0.0215(10) 0.0178(10) 0.0155(10) -0.0003(8) 0.0029(8) 0.0054(8)
C31 0.0178(10) 0.0170(10) 0.0153(9) 0.0001(8) 0.0045(8) 0.0037(8)
C28A 0.0212(11) 0.0268(12) 0.0198(11) 0.0026(9) 0.0092(9) 0.0010(9)
C32A 0.0298(14) 0.0421(17) 0.0415(17) 0.0148(13) 0.0195(12) 0.0039(12)
F32A 0.0240(10) 0.116(2) 0.0542(16) 0.0427(16) 0.0064(10) -0.0047(12)
F32B 0.100(2) 0.077(2) 0.184(4) -0.050(2) 0.122(3) -0.0211(17)
F32C 0.0326(11) 0.0792(17) 0.0606(15) 0.0495(14) 0.0209(11) 0.0059(11)
C28B 0.0212(11) 0.0268(12) 0.0198(11) 0.0026(9) 0.0092(9) 0.0010(9)
C32B 0.0298(14) 0.0421(17) 0.0415(17) 0.0148(13) 0.0195(12) 0.0039(12)
F32D 0.0240(10) 0.116(2) 0.0542(16) 0.0427(16) 0.0064(10) -0.0047(12)
F32E 0.100(2) 0.077(2) 0.184(4) -0.050(2) 0.122(3) -0.0211(17)
F32F 0.0326(11) 0.0792(17) 0.0606(15) 0.0495(14) 0.0209(11) 0.0059(11)
C33 0.0265(12) 0.0232(11) 0.0202(11) 0.0038(9) 0.0043(9) 0.0079(9)
F33A 0.0468(11) 0.0670(13) 0.0196(8) 0.0118(8) 0.0044(7) 0.0310(10)
F33B 0.0524(11) 0.0267(9) 0.0489(11) -0.0067(8) -0.0057(9) 0.0204(8)
F33C 0.0249(8) 0.0493(11) 0.0662(13) 0.0315(10) 0.0134(8) 0.0158(8)
C34 0.0154(9) 0.0161(10) 0.0152(9) 0.0016(7) 0.0036(7) 0.0041(7)
C35 0.0174(10) 0.0159(10) 0.0165(10) 0.0011(7) 0.0059(8) 0.0037(8)
C36 0.0175(10) 0.0192(10) 0.0187(10) 0.0032(8) 0.0077(8) 0.0046(8)
C37 0.0157(10) 0.0201(11) 0.0299(12) 0.0031(9) 0.0063(9) 0.0018(8)
C39 0.0175(10) 0.0192(11) 0.0229(11) -0.0013(8) 0.0053(8) 0.0051(8)
C40 0.0210(11) 0.0250(12) 0.0311(13) 0.0039(10) 0.0137(10) 0.0070(9)
F40A 0.0570(13) 0.0250(9) 0.1060(19) 0.0129(10) 0.0562(13) 0.0170(8)
F40B 0.0229(9) 0.0436(12) 0.169(3) -0.0305(15) 0.0347(14) 0.0023(8)
F40C 0.162(3) 0.169(3) 0.0358(12) 0.0258(16) 0.0487(17) 0.136(3)
C38A 0.0187(11) 0.0169(11) 0.0322(13) -0.0023(9) 0.0040(9) 0.0014(8)
C41A 0.0232(13) 0.0264(14) 0.074(3) -0.0166(15) 0.0081(15) 0.0003(11)
F41A 0.0349(13) 0.0281(13) 0.118(3) -0.0323(15) 0.0101(16) 0.0061(11)
F41B 0.075(3) 0.0482(18) 0.150(4) -0.038(2) 0.065(3) -0.0303(18)
F41C 0.145(4) 0.050(2) 0.093(3) -0.030(2) -0.052(3) -0.003(2)
C38B 0.0187(11) 0.0169(11) 0.0322(13) -0.0023(9) 0.0040(9) 0.0014(8)
C41B 0.0232(13) 0.0264(14) 0.074(3) -0.0166(15) 0.0081(15) 0.0003(11)
F41D 0.0349(13) 0.0281(13) 0.118(3) -0.0323(15) 0.0101(16) 0.0061(11)
F41E 0.075(3) 0.0482(18) 0.150(4) -0.038(2) 0.065(3) -0.0303(18)
F41F 0.145(4) 0.050(2) 0.093(3) -0.030(2) -0.052(3) -0.003(2)

loop_
_atom_type_symbol
_atom_type_description
_atom_type_scat_dispersion_real
_atom_type_scat_dispersion_imag
_atom_type_scat_source
C C 0.0033 0.0016 'International Tables Vol C Tables 4.2.6.8 and 6.1.1.4'
H H 0.0000 0.0000 'International Tables Vol C Tables 4.2.6.8 and 6.1.1.4'
N N 0.0061 0.0033 'International Tables Vol C Tables 4.2.6.8 and 6.1.1.4'
O O 0.0106 0.0060 'International Tables Vol C Tables 4.2.6.8 and 6.1.1.4'
B B 0.0013 0.0007 'International Tables Vol C Tables 4.2.6.8 and 6.1.1.4'
F F 0.0171 0.0103 'International Tables Vol C Tables 4.2.6.8 and 6.1.1.4'
Rh Rh -1.1178 0.9187 'International Tables Vol C Tables 4.2.6.8 and 6.1.1.4'

loop_
_geom_angle_atom_site_label_1
_geom_angle_atom_site_label_2
_geom_angle_atom_site_label_3
_geom_angle
C8 Rh1 C9 88.09(13)
C8 Rh1 N4 92.14(11)
C9 Rh1 N4 179.10(12)
C8 Rh1 N1 178.31(12)
C9 Rh1 N1 92.16(11)
N4 Rh1 N1 87.59(8)
C1 N1 N2 105.3(2)
C1 N1 Rh1 132.81(19)
N2 N1 Rh1 121.26(15)
C3 N2 N1 111.1(2)
C3 N2 C4 129.5(2)
N1 N2 C4 119.4(2)
C5 N3 N4 111.1(2)
C5 N3 C4 129.4(2)
N4 N3 C4 119.3(2)
C7 N4 N3 105.3(2)
C7 N4 Rh1 132.93(19)
N3 N4 Rh1 121.39(15)
N1 C1 C2 110.8(3)
N1 C1 H1 124.6
C2 C1 H1 124.6
C3 C2 C1 105.4(2)
C3 C2 H2 127.3
C1 C2 H2 127.3
N2 C3 C2 107.5(3)
N2 C3 H3 126.3
C2 C3 H3 126.3
N3 C4 N2 110.7(2)
N3 C4 H4A 109.5
N2 C4 H4A 109.5
N3 C4 H4B 109.5
N2 C4 H4B 109.5
H4A C4 H4B 108.1
N3 C5 C6 107.5(2)
N3 C5 H5 126.3
C6 C5 H5 126.3
C5 C6 C7 105.3(2)
C5 C6 H6 127.3
C7 C6 H6 127.3
N4 C7 C6 110.8(2)
N4 C7 H7 124.6
C6 C7 H7 124.6
O1 C8 Rh1 178.4(3)
O2 C9 Rh1 178.4(3)
C18 B1 C34 108.88(18)
C18 B1 C26 109.96(17)
C34 B1 C26 109.47(17)
C18 B1 C10 109.13(17)
C34 B1 C10 110.93(17)
C26 B1 C10 108.47(17)
C11 C10 C15 115.4(2)
C11 C10 B1 123.0(2)
C15 C10 B1 121.61(19)
C12 C11 C10 122.3(2)
C12 C11 H11 118.9
C10 C11 H11 118.9
C13 C12 C11 121.4(2)
C13 C12 C16 120.3(2)
C11 C12 C16 118.3(2)
C12 C13 C14 117.4(2)
C12 C13 H13 121.3
C14 C13 H13 121.3
C13 C14 C15 121.3(2)
C13 C14 C17 120.6(2)
C15 C14 C17 118.1(2)
C14 C15 C10 122.3(2)
C14 C15 H15 118.9
C10 C15 H15 118.9
F16C C16 F16B 106.8(2)
F16C C16 F16A 105.1(3)
F16B C16 F16A 104.4(2)
F16C C16 C12 113.4(2)
F16B C16 C12 113.8(2)
F16A C16 C12 112.4(2)
F17A C17 F17C 105.6(2)
F17A C17 F17B 106.3(2)
F17C C17 F17B 106.6(2)
F17A C17 C14 112.20(19)
F17C C17 C14 112.8(2)
F17B C17 C14 112.8(2)
C19 C18 C23 115.8(2)
C19 C18 B1 123.10(19)
C23 C18 B1 120.99(19)
C20 C19 C18 122.3(2)
C20 C19 H19 118.8
C18 C19 H19 118.8
C19 C20 C21 120.9(2)
C19 C20 C24 120.4(2)
C21 C20 C24 118.7(2)
C22 C21 C20 117.7(2)
C22 C21 H21 121.1
C20 C21 H21 121.1
C21 C22 C23 121.2(2)
C21 C22 C25 121.0(2)
C23 C22 C25 117.8(2)
C22 C23 C18 122.1(2)
C22 C23 H23 119.0
C18 C23 H23 119.0
F24C C24 F24B 108.3(2)
F24C C24 F24A 105.9(2)
F24B C24 F24A 104.9(2)
F24C C24 C20 112.2(2)
F24B C24 C20 112.1(2)
F24A C24 C20 113.0(2)
F25C C25 F25B 106.9(3)
F25C C25 F25A 106.8(3)
F25B C25 F25A 104.2(3)
F25C C25 C22 113.8(3)
F25B C25 C22 112.4(2)
F25A C25 C22 112.1(3)
C31 C26 C27 115.5(2)
C31 C26 B1 123.06(19)
C27 C26 B1 121.34(19)
C28A C27 C26 122.2(2)
C28A C27 H27 118.9
C26 C27 H27 118.9
C28A C29 C30 117.8(2)
C28A C29 H29 121.1
C30 C29 H29 121.1
C29 C30 C31 121.3(2)
C29 C30 C33 118.0(2)
C31 C30 C33 120.6(2)
C30 C31 C26 122.2(2)
C30 C31 H31 118.9
C26 C31 H31 118.9
C29 C28A C27 121.0(2)
C29 C28A C32A 119.8(2)
C27 C28A C32A 119.2(2)
F32B C32A F32C 109.2
F32B C32A F32A 106.1
F32C C32A F32A 100.5
F32B C32A C28A 113.72(12)
F32C C32A C28A 113.77(11)
F32A C32A C28A 112.47(11)
F32E C32B F32F 95.2
F32E C32B F32D 107.3
F32F C32B F32D 110.9
F33C C33 F33A 106.8(2)
F33C C33 F33B 105.4(2)
F33A C33 F33B 105.6(2)
F33C C33 C30 113.8(2)
F33A C33 C30 112.7(2)
F33B C33 C30 111.9(2)
C39 C34 C35 115.5(2)
C39 C34 B1 123.88(19)
C35 C34 B1 120.60(19)
C36 C35 C34 122.5(2)
C36 C35 H35 118.8
C34 C35 H35 118.8
C35 C36 C37 121.1(2)
C35 C36 C40 118.7(2)
C37 C36 C40 120.1(2)
C36 C37 C38A 117.5(2)
C36 C37 H37 121.3
C38A C37 H37 121.3
C38A C39 C34 122.1(2)
C38A C39 H39 119.0
C34 C39 H39 119.0
F40C C40 F40A 106.4(3)
F40C C40 F40B 106.5(3)
F40A C40 F40B 105.2(2)
F40C C40 C36 111.9(2)
F40A C40 C36 113.0(2)
F40B C40 C36 113.3(2)
C37 C38A C39 121.4(2)
C37 C38A C41A 117.9(2)
C39 C38A C41A 120.7(2)
F41B C41A F41A 110.4
F41B C41A F41C 99.2
F41A C41A F41C 106.1
F41B C41A C38A 116.66(14)
F41A C41A C38A 114.39(12)
F41C C41A C38A 108.47(14)
F41D C41B F41E 115.7
F41D C41B F41F 91.1
F41E C41B F41F 105.7

loop_
_geom_bond_atom_site_label_1
_geom_bond_atom_site_label_2
_geom_bond_distance
Rh1 C8 1.860(3)
Rh1 C9 1.867(3)
Rh1 N4 2.074(2)
Rh1 N1 2.078(2)
N1 C1 1.339(3)
N1 N2 1.358(3)
N2 C3 1.348(3)
N2 C4 1.447(3)
N3 C5 1.344(3)
N3 N4 1.359(3)
N3 C4 1.444(3)
N4 C7 1.338(3)
O1 C8 1.126(4)
O2 C9 1.122(4)
C1 C2 1.391(4)
C1 H1 0.9500
C2 C3 1.370(4)
C2 H2 0.9500
C3 H3 0.9500
C4 H4A 0.9900
C4 H4B 0.9900
C5 C6 1.371(4)
C5 H5 0.9500
C6 C7 1.390(4)
C6 H6 0.9500
C7 H7 0.9500
B1 C18 1.636(3)
B1 C34 1.640(3)
B1 C26 1.650(3)
B1 C10 1.652(3)
C10 C11 1.403(3)
C10 C15 1.405(3)
C11 C12 1.396(3)
C11 H11 0.9500
C12 C13 1.386(3)
C12 C16 1.495(3)
C13 C14 1.388(3)
C13 H13 0.9500
C14 C15 1.394(3)
C14 C17 1.502(3)
C15 H15 0.9500
C16 F16C 1.324(3)
C16 F16B 1.331(3)
C16 F16A 1.342(3)
C17 F17A 1.336(3)
C17 F17C 1.336(3)
C17 F17B 1.338(3)
C18 C19 1.400(3)
C18 C23 1.401(3)
C19 C20 1.393(3)
C19 H19 0.9500
C20 C21 1.394(4)
C20 C24 1.500(3)
C21 C22 1.382(4)
C21 H21 0.9500
C22 C23 1.397(3)
C22 C25 1.497(4)
C23 H23 0.9500
C24 F24C 1.326(3)
C24 F24B 1.335(3)
C24 F24A 1.338(3)
C25 F25C 1.322(3)
C25 F25B 1.332(4)
C25 F25A 1.335(4)
C26 C31 1.404(3)
C26 C27 1.406(3)
C27 C28A 1.397(3)
C27 H27 0.9500
C29 C28A 1.386(3)
C29 C30 1.387(3)
C29 H29 0.9500
C30 C31 1.393(3)
C30 C33 1.497(3)
C31 H31 0.9500
C28A C32A 1.496(3)
C32A F32B 1.2602
C32A F32C 1.3307
C32A F32A 1.3413
C32B F32E 1.0267
C32B F32F 1.1873
C32B F32D 1.4999
F32E F32F 1.6391
C33 F33C 1.332(3)
C33 F33A 1.337(3)
C33 F33B 1.342(3)
C34 C39 1.398(3)
C34 C35 1.407(3)
C35 C36 1.385(3)
C35 H35 0.9500
C36 C37 1.388(3)
C36 C40 1.498(3)
C37 C38A 1.388(3)
C37 H37 0.9500
C39 C38A 1.393(3)
C39 H39 0.9500
C40 F40C 1.305(3)
C40 F40A 1.314(3)
C40 F40B 1.316(3)
C38A C41A 1.505(3)
C41A F41B 1.2438
C41A F41A 1.2885
C41A F41C 1.3395
C41B F41D 1.2911
C41B F41E 1.3080
C41B F41F 1.5723

loop_
_geom_torsion_atom_site_label_1
_geom_torsion_atom_site_label_2
_geom_torsion_atom_site_label_3
_geom_torsion_atom_site_label_4
_geom_torsion
C9 Rh1 N1 C1 -40.2(3)
N4 Rh1 N1 C1 140.7(3)
C9 Rh1 N1 N2 150.8(2)
N4 Rh1 N1 N2 -28.38(19)
C1 N1 N2 C3 0.2(3)
Rh1 N1 N2 C3 171.94(18)
C1 N1 N2 C4 177.5(2)
Rh1 N1 N2 C4 -10.8(3)
C5 N3 N4 C7 -0.5(3)
C4 N3 N4 C7 -176.0(2)
C5 N3 N4 Rh1 -174.00(17)
C4 N3 N4 Rh1 10.5(3)
C8 Rh1 N4 C7 38.9(3)
N1 Rh1 N4 C7 -142.8(2)
C8 Rh1 N4 N3 -149.7(2)
N1 Rh1 N4 N3 28.58(18)
N2 N1 C1 C2 -0.1(3)
Rh1 N1 C1 C2 -170.5(2)
N1 C1 C2 C3 0.0(3)
N1 N2 C3 C2 -0.2(3)
C4 N2 C3 C2 -177.1(3)
C1 C2 C3 N2 0.1(3)
C5 N3 C4 N2 122.0(3)
N4 N3 C4 N2 -63.4(3)
C3 N2 C4 N3 -119.7(3)
N1 N2 C4 N3 63.6(3)
N4 N3 C5 C6 0.3(3)
C4 N3 C5 C6 175.2(2)
N3 C5 C6 C7 0.1(3)
N3 N4 C7 C6 0.6(3)
Rh1 N4 C7 C6 172.94(18)
C5 C6 C7 N4 -0.4(3)
C18 B1 C10 C11 98.8(2)
C34 B1 C10 C11 -21.1(3)
C26 B1 C10 C11 -141.4(2)
C18 B1 C10 C15 -78.1(2)
C34 B1 C10 C15 161.97(19)
C26 B1 C10 C15 41.7(3)
C15 C10 C11 C12 -2.7(3)
B1 C10 C11 C12 -179.7(2)
C10 C11 C12 C13 2.0(4)
C10 C11 C12 C16 -178.5(2)
C11 C12 C13 C14 0.4(3)
C16 C12 C13 C14 -179.1(2)
C12 C13 C14 C15 -2.0(3)
C12 C13 C14 C17 176.9(2)
C13 C14 C15 C10 1.4(3)
C17 C14 C15 C10 -177.6(2)
C11 C10 C15 C14 1.0(3)
B1 C10 C15 C14 178.1(2)
C13 C12 C16 F16C -128.9(3)
C11 C12 C16 F16C 51.7(3)
C13 C12 C16 F16B -6.5(4)
C11 C12 C16 F16B 174.1(2)
C13 C12 C16 F16A 112.0(3)
C11 C12 C16 F16A -67.4(3)
C13 C14 C17 F17A -122.5(2)
C15 C14 C17 F17A 56.5(3)
C13 C14 C17 F17C 118.5(3)
C15 C14 C17 F17C -62.6(3)
C13 C14 C17 F17B -2.4(3)
C15 C14 C17 F17B 176.6(2)
C34 B1 C18 C19 96.0(2)
C26 B1 C18 C19 -144.1(2)
C10 B1 C18 C19 -25.2(3)
C34 B1 C18 C23 -79.2(3)
C26 B1 C18 C23 40.7(3)
C10 B1 C18 C23 159.6(2)
C23 C18 C19 C20 -0.1(3)
B1 C18 C19 C20 -175.6(2)
C18 C19 C20 C21 0.8(4)
C18 C19 C20 C24 -176.5(2)
C19 C20 C21 C22 -0.7(4)
C24 C20 C21 C22 176.6(2)
C20 C21 C22 C23 -0.1(4)
C20 C21 C22 C25 -179.4(2)
C21 C22 C23 C18 0.8(4)
C25 C22 C23 C18 -179.9(2)
C19 C18 C23 C22 -0.7(3)
B1 C18 C23 C22 174.9(2)
C19 C20 C24 F24C -142.5(3)
C21 C20 C24 F24C 40.2(3)
C19 C20 C24 F24B 95.4(3)
C21 C20 C24 F24B -81.9(3)
C19 C20 C24 F24A -22.8(3)
C21 C20 C24 F24A 159.8(2)
C21 C22 C25 F25C -3.2(4)
C23 C22 C25 F25C 177.4(3)
C21 C22 C25 F25B -125.0(3)
C23 C22 C25 F25B 55.7(4)
C21 C22 C25 F25A 118.1(3)
C23 C22 C25 F25A -61.2(3)
C18 B1 C26 C31 -145.2(2)
C34 B1 C26 C31 -25.6(3)
C10 B1 C26 C31 95.6(2)
C18 B1 C26 C27 38.2(3)
C34 B1 C26 C27 157.8(2)
C10 B1 C26 C27 -81.0(2)
C31 C26 C27 C28A -1.3(3)
B1 C26 C27 C28A 175.5(2)
C28A C29 C30 C31 -0.3(4)
C28A C29 C30 C33 -178.2(2)
C29 C30 C31 C26 -0.3(3)
C33 C30 C31 C26 177.5(2)
C27 C26 C31 C30 1.1(3)
B1 C26 C31 C30 -175.7(2)
C30 C29 C28A C27 0.1(4)
C30 C29 C28A C32A 179.4(2)
C26 C27 C28A C29 0.8(4)
C26 C27 C28A C32A -178.5(2)
C29 C28A C32A F32B 114.3(2)
C27 C28A C32A F32B -66.4(2)
C29 C28A C32A F32C -11.7(3)
C27 C28A C32A F32C 167.65(17)
C29 C28A C32A F32A -125.1(2)
C27 C28A C32A F32A 54.2(2)
F32D C32B F32E F32F 113.8
F32D C32B F32F F32E -110.8
C29 C30 C33 F33C -166.7(2)
C31 C30 C33 F33C 15.4(3)
C29 C30 C33 F33A -45.0(3)
C31 C30 C33 F33A 137.1(2)
C29 C30 C33 F33B 73.8(3)
C31 C30 C33 F33B -104.1(3)
C18 B1 C34 C39 18.7(3)
C26 B1 C34 C39 -101.6(2)
C10 B1 C34 C39 138.8(2)
C18 B1 C34 C35 -163.73(19)
C26 B1 C34 C35 76.0(2)
C10 B1 C34 C35 -43.6(3)
C39 C34 C35 C36 -0.3(3)
B1 C34 C35 C36 -178.1(2)
C34 C35 C36 C37 0.1(4)
C34 C35 C36 C40 -180.0(2)
C35 C36 C37 C38A 0.5(4)
C40 C36 C37 C38A -179.4(2)
C35 C34 C39 C38A 0.0(3)
B1 C34 C39 C38A 177.7(2)
C35 C36 C40 F40C 78.2(3)
C37 C36 C40 F40C -101.9(3)
C35 C36 C40 F40A -41.9(3)
C37 C36 C40 F40A 138.0(3)
C35 C36 C40 F40B -161.4(3)
C37 C36 C40 F40B 18.5(4)
C36 C37 C38A C39 -0.8(4)
C36 C37 C38A C41A 178.3(2)
C34 C39 C38A C37 0.6(4)
C34 C39 C38A C41A -178.5(2)
C37 C38A C41A F41B 33.1(3)
C39 C38A C41A F41B -147.78(19)
C37 C38A C41A F41A 164.03(18)
C39 C38A C41A F41A -16.9(3)
C37 C38A C41A F41C -77.8(2)
C39 C38A C41A F41C 101.3(2)
